data_7020288
loop_
_publ_author_name
'Yang, Jin'
'Wang, Lei'

_publ_section_title
;
 Synthesis and characterization of dinuclear NHC-palladium complexes and
 their applications in the Hiyama reactions of aryltrialkyoxysilanes with
 aryl chlorides.
;
_journal_issue 39
_journal_name_full 'Dalton transactions (Cambridge, England : 2003)'
_journal_page_first 12031
_journal_page_last 12037
_journal_paper_doi 10.1039/c2dt31174g
_journal_volume 41
_journal_year 2012
_chemical_formula_sum 'C46 H52 Cl4 N6 Pd2'
_chemical_formula_weight 1043.54
_chemical_name_systematic
;
?
;
_space_group_IT_number 148
_symmetry_cell_setting trigonal
_symmetry_space_group_name_Hall '-R 3'
_symmetry_space_group_name_H-M 'R -3 :H'
_atom_sites_solution_hydrogens geom
_atom_sites_solution_primary direct
_atom_sites_solution_secondary difmap
_audit_creation_method SHELXL-97
_cell_angle_alpha 90.00
_cell_angle_beta 90.00
_cell_angle_gamma 120.00
_cell_formula_units_Z 9
_cell_length_a 21.2224(4)
_cell_length_b 21.2224(4)
_cell_length_c 28.0170(7)
_cell_measurement_temperature 293(2)
_cell_volume 10928.0(4)
_computing_cell_refinement 'Bruker SMART'
_computing_data_collection 'Bruker SMART APEX II'
_computing_data_reduction 'Bruker SAINT'
_computing_structure_refinement 'SHELXL-97 (Sheldrick, 2008)'
_computing_structure_solution 'SHELXS-97 (Sheldrick, 2008)'
_diffrn_ambient_temperature 293(2)
_diffrn_measured_fraction_theta_full 0.998
_diffrn_measured_fraction_theta_max 0.998
_diffrn_measurement_device_type 'Bruker APEX II area detector'
_diffrn_measurement_method '\w scans'
_diffrn_radiation_monochromator graphite
_diffrn_radiation_source 'fine-focus sealed tube'
_diffrn_radiation_type MoK\a
_diffrn_radiation_wavelength 0.71073
_diffrn_reflns_av_R_equivalents 0.0307
_diffrn_reflns_av_sigmaI/netI 0.0217
_diffrn_reflns_limit_h_max 25
_diffrn_reflns_limit_h_min -22
_diffrn_reflns_limit_k_max 23
_diffrn_reflns_limit_k_min -25
_diffrn_reflns_limit_l_max 33
_diffrn_reflns_limit_l_min -32
_diffrn_reflns_number 23441
_diffrn_reflns_theta_full 25.00
_diffrn_reflns_theta_max 25.00
_diffrn_reflns_theta_min 3.02
_exptl_absorpt_coefficient_mu 0.997
_exptl_absorpt_correction_T_max 0.9068
_exptl_absorpt_correction_T_min 0.8648
_exptl_absorpt_correction_type multi-scan
_exptl_absorpt_process_details SADABS
_exptl_crystal_colour yellow
_exptl_crystal_density_diffrn 1.427
_exptl_crystal_density_method 'not measured'
_exptl_crystal_description block
_exptl_crystal_F_000 4770
_exptl_crystal_size_max 0.15
_exptl_crystal_size_mid 0.12
_exptl_crystal_size_min 0.10
_refine_diff_density_max 0.432
_refine_diff_density_min -0.390
_refine_diff_density_rms 0.067
_refine_ls_extinction_method none
_refine_ls_goodness_of_fit_ref 1.086
_refine_ls_hydrogen_treatment constr
_refine_ls_matrix_type full
_refine_ls_number_parameters 268
_refine_ls_number_reflns 4284
_refine_ls_number_restraints 0
_refine_ls_restrained_S_all 1.086
_refine_ls_R_factor_all 0.0355
_refine_ls_R_factor_gt 0.0286
_refine_ls_shift/su_max 0.003
_refine_ls_shift/su_mean 0.000
_refine_ls_structure_factor_coef Fsqd
_refine_ls_weighting_details 'calc w=1/[\s^2^(Fo^2^)+(0.0400P)^2^+20.4918P] where P=(Fo^2^+2Fc^2^)/3'
_refine_ls_weighting_scheme calc
_refine_ls_wR_factor_gt 0.0760
_refine_ls_wR_factor_ref 0.0795
_reflns_number_gt 3674
_reflns_number_total 4284
_reflns_threshold_expression >2sigma(I)
_cod_data_source_file c2dt31174g.txt
_cod_data_source_block 1
_cod_depositor_comments
;
The following automatic conversions were performed:

'_exptl_absorpt_correction_type' value 'Multi-scan' changed to
'multi-scan' according to
/home/saulius/struct/CIF-dictionaries/cif_core.dic dictionary named
'cif_core.dic' version 2.4.2 from 2011-04-26.

Automatic conversion script
Id: cif_fix_values 1891 2012-01-12 08:04:46Z andrius 
;
_cod_original_sg_symbol_H-M R-3
_cod_database_code 7020288

loop_
_symmetry_equiv_pos_as_xyz
'x, y, z'
'-y, x-y, z'
'-x+y, -x, z'
'x+2/3, y+1/3, z+1/3'
'-y+2/3, x-y+1/3, z+1/3'
'-x+y+2/3, -x+1/3, z+1/3'
'x+1/3, y+2/3, z+2/3'
'-y+1/3, x-y+2/3, z+2/3'
'-x+y+1/3, -x+2/3, z+2/3'
'-x, -y, -z'
'y, -x+y, -z'
'x-y, x, -z'
'-x+2/3, -y+1/3, -z+1/3'
'y+2/3, -x+y+1/3, -z+1/3'
'x-y+2/3, x+1/3, -z+1/3'
'-x+1/3, -y+2/3, -z+2/3'
'y+1/3, -x+y+2/3, -z+2/3'
'x-y+1/3, x+2/3, -z+2/3'

loop_
_atom_site_label
_atom_site_type_symbol
_atom_site_fract_x
_atom_site_fract_y
_atom_site_fract_z
_atom_site_U_iso_or_equiv
_atom_site_adp_type
_atom_site_occupancy
_atom_site_symmetry_multiplicity
_atom_site_calc_flag
_atom_site_refinement_flags
Pd1 Pd 0.742314(11) 0.758309(11) 0.125308(7) 0.02970(9) Uani 1 1 d .
Cl2 Cl 0.69835(4) 0.75473(4) 0.20103(3) 0.04333(19) Uani 1 1 d .
C1 C 0.69687(15) 0.81402(15) 0.10260(9) 0.0320(6) Uani 1 1 d .
C4 C 0.78540(16) 0.93767(15) 0.13624(11) 0.0371(7) Uani 1 1 d .
C13 C 0.58372(16) 0.71744(16) 0.06165(10) 0.0348(6) Uani 1 1 d .
C5 C 0.77374(16) 0.95342(16) 0.18242(11) 0.0384(7) Uani 1 1 d .
C16 C 0.47469(18) 0.58263(18) 0.02992(12) 0.0493(8) Uani 1 1 d .
C14 C 0.52919(16) 0.67199(17) 0.09331(10) 0.0388(7) Uani 1 1 d .
C6 C 0.83420(17) 1.00469(17) 0.20774(11) 0.0424(7) Uani 1 1 d .
H6 H 0.8279 1.0157 0.2389 0.051 Uiso 1 1 calc R
C18 C 0.58354(18) 0.69835(18) 0.01394(11) 0.0448(8) Uani 1 1 d .
C10 C 0.69916(18) 0.92001(19) 0.20413(13) 0.0515(8) Uani 1 1 d .
H10A H 0.6689 0.9317 0.1849 0.077 Uiso 1 1 calc R
H10B H 0.7027 0.9388 0.2358 0.077 Uiso 1 1 calc R
H10C H 0.6782 0.8681 0.2056 0.077 Uiso 1 1 calc R
C7 C 0.90348(17) 1.03989(17) 0.18822(12) 0.0441(7) Uani 1 1 d .
C8 C 0.91120(17) 1.02455(17) 0.14133(12) 0.0468(8) Uani 1 1 d .
H8 H 0.9571 1.0492 0.1274 0.056 Uiso 1 1 calc R
C9 C 0.85313(17) 0.97385(17) 0.11408(12) 0.0431(7) Uani 1 1 d .
C17 C 0.5288(2) 0.6306(2) -0.00061(12) 0.0532(9) Uani 1 1 d .
H17 H 0.5283 0.6167 -0.0322 0.064 Uiso 1 1 calc R
C3 C 0.6238(2) 0.84756(18) 0.06653(13) 0.0567(10) Uani 1 1 d .
H3 H 0.5852 0.8450 0.0492 0.068 Uiso 1 1 calc R
C19 C 0.5258(2) 0.6945(2) 0.14366(12) 0.0558(9) Uani 1 1 d .
H19A H 0.4772 0.6654 0.1557 0.084 Uiso 1 1 calc R
H19B H 0.5390 0.7449 0.1441 0.084 Uiso 1 1 calc R
H19C H 0.5589 0.6876 0.1633 0.084 Uiso 1 1 calc R
C15 C 0.47614(17) 0.60474(18) 0.07661(11) 0.0456(8) Uani 1 1 d .
H15 H 0.4401 0.5732 0.0975 0.055 Uiso 1 1 calc R
C11 C 0.8640(2) 0.9614(2) 0.06224(13) 0.0666(11) Uani 1 1 d .
H11A H 0.8525 0.9119 0.0580 0.100 Uiso 1 1 calc R
H11B H 0.9137 0.9936 0.0534 0.100 Uiso 1 1 calc R
H11C H 0.8326 0.9709 0.0425 0.100 Uiso 1 1 calc R
C2 C 0.6776(2) 0.90668(19) 0.08620(14) 0.0587(10) Uani 1 1 d .
H2 H 0.6840 0.9533 0.0852 0.070 Uiso 1 1 calc R
C12 C 0.9677(2) 1.0944(2) 0.21678(15) 0.0632(10) Uani 1 1 d .
H12A H 0.9951 1.0724 0.2277 0.095 Uiso 1 1 calc R
H12B H 0.9509 1.1099 0.2437 0.095 Uiso 1 1 calc R
H12C H 0.9981 1.1357 0.1971 0.095 Uiso 1 1 calc R
C20 C 0.6394(2) 0.7494(2) -0.02089(13) 0.0666(11) Uani 1 1 d .
H20A H 0.6300 0.7268 -0.0517 0.100 Uiso 1 1 calc R
H20B H 0.6870 0.7608 -0.0103 0.100 Uiso 1 1 calc R
H20C H 0.6370 0.7933 -0.0229 0.100 Uiso 1 1 calc R
C21 C 0.4151(2) 0.5093(2) 0.01275(16) 0.0787(13) Uani 1 1 d .
H21A H 0.4005 0.4747 0.0383 0.118 Uiso 1 1 calc R
H21B H 0.4327 0.4933 -0.0134 0.118 Uiso 1 1 calc R
H21C H 0.3741 0.5133 0.0024 0.118 Uiso 1 1 calc R
N2 N 0.63543(13) 0.79040(13) 0.07642(8) 0.0362(6) Uani 1 1 d .
N1 N 0.72259(14) 0.88627(13) 0.10851(9) 0.0395(6) Uani 1 1 d .
Cl1 Cl 0.78200(7) 0.75887(7) 0.04936(3) 0.0755(3) Uani 1 1 d .
C22 C 0.85564(16) 0.70852(15) 0.12806(10) 0.0343(6) Uani 1 1 d .
H22 H 0.8728 0.7372 0.1008 0.041 Uiso 1 1 calc R
C23 C 0.77453(15) 0.65888(15) 0.18814(10) 0.0332(6) Uani 1 1 d .
H23 H 0.7331 0.6518 0.2041 0.040 Uiso 1 1 calc R
N3 N 0.79629(12) 0.70131(12) 0.14971(8) 0.0298(5) Uani 1 1 d .

loop_
_atom_site_aniso_label
_atom_site_aniso_U_11
_atom_site_aniso_U_22
_atom_site_aniso_U_33
_atom_site_aniso_U_23
_atom_site_aniso_U_13
_atom_site_aniso_U_12
Pd1 0.03434(14) 0.03214(14) 0.02956(14) 0.00189(8) -0.00025(8) 0.02183(10)
Cl2 0.0566(5) 0.0553(5) 0.0349(4) 0.0051(3) 0.0060(3) 0.0406(4)
C1 0.0362(15) 0.0320(15) 0.0325(14) 0.0024(12) 0.0016(12) 0.0206(13)
C4 0.0352(16) 0.0293(15) 0.0483(18) 0.0007(13) -0.0075(13) 0.0174(13)
C13 0.0394(16) 0.0349(15) 0.0353(15) -0.0030(12) -0.0054(13) 0.0225(14)
C5 0.0373(16) 0.0335(16) 0.0480(18) 0.0046(13) -0.0006(13) 0.0203(14)
C16 0.0474(19) 0.0465(19) 0.052(2) -0.0090(16) -0.0083(16) 0.0220(16)
C14 0.0416(17) 0.0465(18) 0.0356(16) -0.0021(13) -0.0049(13) 0.0276(15)
C6 0.0483(19) 0.0410(17) 0.0428(17) -0.0013(14) -0.0044(14) 0.0259(16)
C18 0.0497(19) 0.0508(19) 0.0356(16) 0.0012(14) -0.0014(14) 0.0264(16)
C10 0.0417(18) 0.048(2) 0.064(2) 0.0023(16) 0.0071(16) 0.0219(16)
C7 0.0394(18) 0.0364(17) 0.057(2) 0.0013(15) -0.0086(15) 0.0195(14)
C8 0.0364(17) 0.0427(18) 0.059(2) 0.0086(16) 0.0028(15) 0.0182(15)
C9 0.0446(18) 0.0419(18) 0.0486(18) 0.0061(14) 0.0013(15) 0.0260(15)
C17 0.063(2) 0.060(2) 0.0379(18) -0.0150(16) -0.0078(16) 0.0321(19)
C3 0.062(2) 0.045(2) 0.076(2) -0.0071(18) -0.0321(19) 0.0364(18)
C19 0.052(2) 0.067(2) 0.0437(19) -0.0094(17) 0.0009(16) 0.0266(19)
C15 0.0406(18) 0.0479(19) 0.0448(18) 0.0056(15) 0.0015(14) 0.0196(15)
C11 0.063(2) 0.083(3) 0.050(2) 0.005(2) 0.0080(18) 0.034(2)
C2 0.064(2) 0.0390(19) 0.085(3) -0.0056(18) -0.031(2) 0.0344(18)
C12 0.049(2) 0.054(2) 0.080(3) -0.0106(19) -0.0158(19) 0.0209(18)
C20 0.070(3) 0.075(3) 0.0392(19) 0.0068(18) 0.0082(17) 0.024(2)
C21 0.065(3) 0.061(3) 0.089(3) -0.026(2) -0.012(2) 0.016(2)
N2 0.0408(14) 0.0336(13) 0.0392(13) -0.0010(10) -0.0091(11) 0.0223(12)
N1 0.0417(14) 0.0340(14) 0.0491(15) -0.0003(11) -0.0110(12) 0.0236(12)
Cl1 0.1151(9) 0.1315(10) 0.0350(4) 0.0175(5) 0.0158(5) 0.1030(8)
C22 0.0407(16) 0.0345(15) 0.0326(15) 0.0035(12) 0.0055(12) 0.0223(14)
C23 0.0337(15) 0.0363(15) 0.0353(15) 0.0014(12) 0.0040(12) 0.0219(13)
N3 0.0339(12) 0.0289(12) 0.0304(12) -0.0026(9) -0.0018(10) 0.0184(10)

loop_
_atom_type_symbol
_atom_type_description
_atom_type_scat_dispersion_real
_atom_type_scat_dispersion_imag
_atom_type_scat_source
C C 0.0033 0.0016 'International Tables Vol C Tables 4.2.6.8 and 6.1.1.4'
H H 0.0000 0.0000 'International Tables Vol C Tables 4.2.6.8 and 6.1.1.4'
N N 0.0061 0.0033 'International Tables Vol C Tables 4.2.6.8 and 6.1.1.4'
Cl Cl 0.1484 0.1585 'International Tables Vol C Tables 4.2.6.8 and 6.1.1.4'
Pd Pd -0.9988 1.0072 'International Tables Vol C Tables 4.2.6.8 and 6.1.1.4'

loop_
_geom_angle_atom_site_label_1
_geom_angle_atom_site_label_2
_geom_angle_atom_site_label_3
_geom_angle
_geom_angle_site_symmetry_3
C1 Pd1 N3 177.65(10) .
C1 Pd1 Cl1 89.19(8) .
N3 Pd1 Cl1 90.02(6) .
C1 Pd1 Cl2 90.31(8) .
N3 Pd1 Cl2 90.55(6) .
Cl1 Pd1 Cl2 178.02(4) .
N2 C1 N1 104.7(2) .
N2 C1 Pd1 128.5(2) .
N1 C1 Pd1 126.8(2) .
C5 C4 C9 122.8(3) .
C5 C4 N1 118.1(3) .
C9 C4 N1 118.8(3) .
C14 C13 C18 121.9(3) .
C14 C13 N2 119.0(2) .
C18 C13 N2 118.5(3) .
C4 C5 C6 117.2(3) .
C4 C5 C10 122.4(3) .
C6 C5 C10 120.3(3) .
C15 C16 C17 117.7(3) .
C15 C16 C21 121.0(3) .
C17 C16 C21 121.3(3) .
C15 C14 C13 117.7(3) .
C15 C14 C19 120.1(3) .
C13 C14 C19 122.2(3) .
C7 C6 C5 122.4(3) .
C17 C18 C13 117.6(3) .
C17 C18 C20 120.6(3) .
C13 C18 C20 121.8(3) .
C8 C7 C6 117.8(3) .
C8 C7 C12 121.2(3) .
C6 C7 C12 120.9(3) .
C7 C8 C9 122.7(3) .
C8 C9 C4 117.0(3) .
C8 C9 C11 120.5(3) .
C4 C9 C11 122.5(3) .
C18 C17 C16 122.6(3) .
C2 C3 N2 107.5(3) .
C14 C15 C16 122.5(3) .
C3 C2 N1 107.2(3) .
C1 N2 C3 110.2(2) .
C1 N2 C13 128.9(2) .
C3 N2 C13 120.8(2) .
C1 N1 C2 110.4(3) .
C1 N1 C4 127.8(2) .
C2 N1 C4 121.7(2) .
N3 C22 C23 121.7(3) 13_665
N3 C23 C22 122.7(3) 13_665
C23 N3 C22 115.7(2) .
C23 N3 Pd1 122.41(18) .
C22 N3 Pd1 121.86(18) .

loop_
_geom_bond_atom_site_label_1
_geom_bond_atom_site_label_2
_geom_bond_distance
_geom_bond_site_symmetry_2
Pd1 C1 1.968(3) .
Pd1 N3 2.151(2) .
Pd1 Cl1 2.2863(9) .
Pd1 Cl2 2.3035(7) .
C1 N2 1.355(4) .
C1 N1 1.356(4) .
C4 C5 1.389(4) .
C4 C9 1.392(4) .
C4 N1 1.455(4) .
C13 C14 1.393(4) .
C13 C18 1.396(4) .
C13 N2 1.440(4) .
C5 C6 1.392(4) .
C5 C10 1.502(4) .
C16 C15 1.385(5) .
C16 C17 1.385(5) .
C16 C21 1.512(5) .
C14 C15 1.385(4) .
C14 C19 1.503(4) .
C6 C7 1.386(5) .
C18 C17 1.383(5) .
C18 C20 1.499(5) .
C7 C8 1.383(5) .
C7 C12 1.503(5) .
C8 C9 1.390(5) .
C9 C11 1.514(5) .
C3 C2 1.322(5) .
C3 N2 1.381(4) .
C2 N1 1.379(4) .
C22 N3 1.336(3) .
C22 C23 1.383(4) 13_665
C23 N3 1.330(3) .
C23 C22 1.383(4) 13_665

loop_
_platon_squeeze_void_nr
_platon_squeeze_void_average_x
_platon_squeeze_void_average_y
_platon_squeeze_void_average_z
_platon_squeeze_void_volume
_platon_squeeze_void_count_electrons
_platon_squeeze_void_content
1 0.000 0.000 0.500 323 49 ' '
2 0.333 0.667 0.167 322 49 ' '
3 0.667 0.333 -0.167 323 49 ' '
